data_4123871
loop_
_publ_author_name
'Yang, Bin-Miao'
'Cai, Pei-Jun'
'Tu, Yong-Qiang'
'Yu, Zhi-Xiang'
'Chen, Zhi-Min'
'Wang, Shuang-Hu'
'Wang, Shao-Hua'
'Zhang, Fu-Min'

_publ_section_title
;
 Organocatalytic Asymmetric Tandem Nazarov Cyclization/Semipinacol
 Rearrangement: Rapid Construction of Chiral Spiro[4.4]nonane-1,6-diones.
;
_journal_issue 26
_journal_name_full 'Journal of the American Chemical Society'
_journal_page_first 8344
_journal_page_last 8347
_journal_paper_doi 10.1021/jacs.5b04049
_journal_volume 137
_journal_year 2015
_chemical_absolute_configuration unk
_chemical_formula_moiety '2(C18 H20 O2)'
_chemical_formula_sum 'C36 H40 O4'
_chemical_formula_weight 536.68
_chemical_name_systematic
;
 ? 
;
_space_group_crystal_system monoclinic
_space_group_IT_number 4
_space_group_name_Hall 'P 2yb'
_space_group_name_H-M_alt 'P 1 21 1'
_symmetry_space_group_name_Hall 'P 2yb'
_symmetry_space_group_name_H-M 'P 1 21 1'
_atom_sites_solution_hydrogens geom
_atom_sites_solution_primary direct
_atom_sites_solution_secondary difmap
_audit_creation_date 2014-09-29
_audit_creation_method
;
Olex2 1.2
(compiled 2014.09.19 svn.r3010 for OlexSys, GUI svn.r4874)
;
_cell_angle_alpha 90.00
_cell_angle_beta 112.740(8)
_cell_angle_gamma 90.00
_cell_formula_units_Z 2
_cell_length_a 11.4872(8)
_cell_length_b 10.2566(5)
_cell_length_c 13.2057(9)
_cell_measurement_reflns_used 6581
_cell_measurement_temperature 294.39(10)
_cell_measurement_theta_max 69.6650
_cell_measurement_theta_min 3.6200
_cell_volume 1434.95(18)
_computing_cell_refinement
;
CrysAlisPro, Agilent Technologies,
Version 1.171.36.32 (release 02-08-2013 CrysAlis171 .NET)
(compiled Aug  2 2013,16:46:58)
;
_computing_data_collection
;
CrysAlisPro, Agilent Technologies,
Version 1.171.36.32 (release 02-08-2013 CrysAlis171 .NET)
(compiled Aug  2 2013,16:46:58)
;
_computing_data_reduction
;
CrysAlisPro, Agilent Technologies,
Version 1.171.36.32 (release 02-08-2013 CrysAlis171 .NET)
(compiled Aug  2 2013,16:46:58)
;
_computing_molecular_graphics 'Olex2 (Dolomanov et al., 2009)'
_computing_publication_material 'Olex2 (Dolomanov et al., 2009)'
_computing_structure_refinement 'ShelXL (Sheldrick, 2008)'
_computing_structure_solution 'ShelXS (Sheldrick, 2008)'
_diffrn_ambient_temperature 294.39(10)
_diffrn_detector_area_resol_mean 16.0733
_diffrn_measured_fraction_theta_full 0.985
_diffrn_measured_fraction_theta_max 0.985
_diffrn_measurement_details
;
  1 omega  -15.00   31.00   1.0000    1.0000
omega____ theta____ kappa____ phi______ frames
    -        0.0000   57.0000   60.0000 46

  2 omega  -30.00    9.00   1.0000    1.0000
omega____ theta____ kappa____ phi______ frames
    -        0.0000  102.0000 -114.0000 39

  3 omega   35.00   63.00   1.0000    1.0000
omega____ theta____ kappa____ phi______ frames
    -        0.0000   57.0000   60.0000 28

  4 omega   23.00  120.00   1.0000    1.0000
omega____ theta____ kappa____ phi______ frames
    -       54.0000   77.0000   30.0000 97

  5 omega   27.00   84.00   1.0000    1.0000
omega____ theta____ kappa____ phi______ frames
    -       54.0000 -125.0000  150.0000 57

  6 omega   39.00   67.00   1.0000    1.0000
omega____ theta____ kappa____ phi______ frames
    -       54.0000 -125.0000 -150.0000 28

  7 omega    7.00   98.00   1.0000    1.0000
omega____ theta____ kappa____ phi______ frames
    -       54.0000  -99.0000  -90.0000 91

  8 omega   38.00   65.00   1.0000    1.0000
omega____ theta____ kappa____ phi______ frames
    -       54.0000 -125.0000    0.0000 27

  9 omega  107.00  175.00   1.0000    1.0000
omega____ theta____ kappa____ phi______ frames
    -      108.0000   38.0000  -60.0000 68

 10 omega   37.00   95.00   1.0000    1.0000
omega____ theta____ kappa____ phi______ frames
    -      108.0000  -50.0000   90.0000 58

 11 omega   40.00   92.00   1.0000    1.0000
omega____ theta____ kappa____ phi______ frames
    -      108.0000  -38.0000 -150.0000 52

 12 omega   65.00   93.00   1.0000    1.0000
omega____ theta____ kappa____ phi______ frames
    -      108.0000  -38.0000 -120.0000 28

 13 omega  121.00  154.00   1.0000    1.0000
omega____ theta____ kappa____ phi______ frames
    -      108.0000  111.0000  -30.0000 33

 14 omega   86.00  161.00   1.0000    1.0000
omega____ theta____ kappa____ phi______ frames
    -      108.0000   50.0000    0.0000 75

 15 omega  115.00  178.00   1.0000    1.0000
omega____ theta____ kappa____ phi______ frames
    -      108.0000  111.0000    0.0000 63

 16 omega   36.00   79.00   1.0000    1.0000
omega____ theta____ kappa____ phi______ frames
    -      108.0000  -25.0000   30.0000 43

 17 omega  110.00  153.00   1.0000    1.0000
omega____ theta____ kappa____ phi______ frames
    -      108.0000   63.0000  -30.0000 43

 18 omega  -55.00  -15.00   1.0000    1.0000
omega____ theta____ kappa____ phi______ frames
    -        0.0000  -57.0000   60.0000 40

 19 omega   -9.00   21.00   1.0000    1.0000
omega____ theta____ kappa____ phi______ frames
    -        0.0000  -57.0000   60.0000 30

 20 omega   24.00   57.00   1.0000    1.0000
omega____ theta____ kappa____ phi______ frames
    -       54.0000   77.0000 -180.0000 33

 21 omega   51.00   77.00   1.0000    1.0000
omega____ theta____ kappa____ phi______ frames
    -       54.0000   57.0000  150.0000 26

 22 omega  -13.00   13.00   1.0000    1.0000
omega____ theta____ kappa____ phi______ frames
    -       54.0000  -57.0000  -30.0000 26

 23 omega   46.00  123.00   1.0000    1.0000
omega____ theta____ kappa____ phi______ frames
    -       54.0000   57.0000  120.0000 77

 24 omega   23.00   49.00   1.0000    1.0000
omega____ theta____ kappa____ phi______ frames
    -       54.0000 -125.0000  -30.0000 26

 25 omega   37.00   79.00   1.0000    1.0000
omega____ theta____ kappa____ phi______ frames
    -       54.0000  -38.0000 -180.0000 42

 26 omega  -16.00   25.00   1.0000    1.0000
omega____ theta____ kappa____ phi______ frames
    -       54.0000  -38.0000 -180.0000 41

 27 omega   72.00   98.00   1.0000    1.0000
omega____ theta____ kappa____ phi______ frames
    -       54.0000  -99.0000    0.0000 26

 28 omega   21.00   72.00   1.0000    1.0000
omega____ theta____ kappa____ phi______ frames
    -       54.0000  -57.0000  -30.0000 51

 29 omega   91.00  117.00   1.0000    1.0000
omega____ theta____ kappa____ phi______ frames
    -      108.0000   50.0000   90.0000 26

 30 omega  116.00  168.00   1.0000    1.0000
omega____ theta____ kappa____ phi______ frames
    -      108.0000   77.0000  120.0000 52

 31 omega  104.00  133.00   1.0000    1.0000
omega____ theta____ kappa____ phi______ frames
    -      108.0000  111.0000   30.0000 29

 32 omega   76.00  102.00   1.0000    1.0000
omega____ theta____ kappa____ phi______ frames
    -      108.0000   77.0000  120.0000 26

 33 omega   84.00  110.00   1.0000    1.0000
omega____ theta____ kappa____ phi______ frames
    -      108.0000   63.0000   90.0000 26

 34 omega  153.00  178.00   1.0000    1.0000
omega____ theta____ kappa____ phi______ frames
    -      108.0000   38.0000  150.0000 25

 35 omega   92.00  121.00   1.0000    1.0000
omega____ theta____ kappa____ phi______ frames
    -      108.0000   50.0000  120.0000 29

 36 omega   82.00  144.00   1.0000    1.0000
omega____ theta____ kappa____ phi______ frames
    -      108.0000   38.0000 -180.0000 62

 37 omega  137.00  176.00   1.0000    1.0000
omega____ theta____ kappa____ phi______ frames
    -      108.0000  111.0000   90.0000 39

 38 omega   63.00  113.00   1.0000    1.0000
omega____ theta____ kappa____ phi______ frames
    -      108.0000 -111.0000  -60.0000 50

 39 omega   89.00  114.00   1.0000    1.0000
omega____ theta____ kappa____ phi______ frames
    -      108.0000   50.0000  150.0000 25

 40 omega   81.00  155.00   1.0000    1.0000
omega____ theta____ kappa____ phi______ frames
    -      108.0000   38.0000  120.0000 74

 41 omega   76.00  101.00   1.0000    1.0000
omega____ theta____ kappa____ phi______ frames
    -      108.0000   77.0000   90.0000 25

 42 omega  115.00  153.00   1.0000    1.0000
omega____ theta____ kappa____ phi______ frames
    -      108.0000   63.0000   90.0000 38

 43 omega   84.00  109.00   1.0000    1.0000
omega____ theta____ kappa____ phi______ frames
    -      108.0000   63.0000  120.0000 25

 44 omega   76.00  102.00   1.0000    1.0000
omega____ theta____ kappa____ phi______ frames
    -      108.0000   77.0000   60.0000 26

 45 omega   82.00  108.00   1.0000    1.0000
omega____ theta____ kappa____ phi______ frames
    -      108.0000   38.0000  150.0000 26

 46 omega   85.00  122.00   1.0000    1.0000
omega____ theta____ kappa____ phi______ frames
    -      108.0000   12.0000   90.0000 37
;
_diffrn_measurement_device_type 'SuperNova, Dual, Cu at zero, Eos'
_diffrn_measurement_method '\w scans'
_diffrn_orient_matrix_UB_11 -0.0516295000
_diffrn_orient_matrix_UB_12 0.0550838000
_diffrn_orient_matrix_UB_13 -0.1177129000
_diffrn_orient_matrix_UB_21 0.0918480000
_diffrn_orient_matrix_UB_22 -0.0875954000
_diffrn_orient_matrix_UB_23 -0.0286414000
_diffrn_orient_matrix_UB_31 -0.1000612000
_diffrn_orient_matrix_UB_32 -0.1089201000
_diffrn_orient_matrix_UB_33 -0.0367571000
_diffrn_radiation_monochromator mirror
_diffrn_radiation_type CuK\a
_diffrn_radiation_wavelength 1.54184
_diffrn_reflns_av_R_equivalents 0.0320
_diffrn_reflns_av_unetI/netI 0.0299
_diffrn_reflns_limit_h_max 13
_diffrn_reflns_limit_h_min -13
_diffrn_reflns_limit_k_max 12
_diffrn_reflns_limit_k_min -12
_diffrn_reflns_limit_l_max 15
_diffrn_reflns_limit_l_min -15
_diffrn_reflns_number 11362
_diffrn_reflns_theta_full 69.60
_diffrn_reflns_theta_max 69.60
_diffrn_reflns_theta_min 3.63
_diffrn_source 'SuperNova (Cu) X-ray Source'
_exptl_absorpt_coefficient_mu 0.624
_exptl_absorpt_correction_T_max 1.00000
_exptl_absorpt_correction_T_min 0.54481
_exptl_absorpt_correction_type multi-scan
_exptl_absorpt_process_details
;
CrysAlisPro, Agilent Technologies,
Version 1.171.36.32 (release 02-08-2013 CrysAlis171 .NET)
(compiled Aug  2 2013,16:46:58)
Empirical absorption correction using spherical harmonics,
 implemented in SCALE3 ABSPACK scaling algorithm.
;
_exptl_crystal_colour 'clear light colourless'
_exptl_crystal_density_diffrn 1.242
_exptl_crystal_density_method 'not measured'
_exptl_crystal_description block
_exptl_crystal_F_000 576
_exptl_crystal_size_max 0.37
_exptl_crystal_size_mid 0.35
_exptl_crystal_size_min 0.33
_refine_diff_density_max 1.214
_refine_diff_density_min -0.366
_refine_diff_density_rms 0.078
_refine_ls_abs_structure_details 'Flack H D (1983), Acta Cryst. A39, 876-881'
_refine_ls_abs_structure_Flack -0.3(4)
_refine_ls_extinction_method none
_refine_ls_goodness_of_fit_ref 1.054
_refine_ls_hydrogen_treatment constr
_refine_ls_matrix_type full
_refine_ls_number_parameters 370
_refine_ls_number_reflns 5153
_refine_ls_number_restraints 15
_refine_ls_restrained_S_all 1.065
_refine_ls_R_factor_all 0.0829
_refine_ls_R_factor_gt 0.0818
_refine_ls_shift/su_max 0.000
_refine_ls_shift/su_mean 0.000
_refine_ls_structure_factor_coef Fsqd
_refine_ls_weighting_details 'calc w=1/[\s^2^(Fo^2^)+(0.1637P)^2^+0.8387P] where P=(Fo^2^+2Fc^2^)/3'
_refine_ls_weighting_scheme calc
_refine_ls_wR_factor_gt 0.2257
_refine_ls_wR_factor_ref 0.2277
_reflns_number_gt 5015
_reflns_number_total 5153
_reflns_threshold_expression >2sigma(I)
_cod_data_source_file ja5b04049_si_004.cif
_cod_data_source_block yangbm0929_2
_cod_depositor_comments 'Adding full bibliography for 4123869--4123871.cif.'
_cod_original_cell_volume 1434.95(15)
_cod_database_code 4123871
_reflns_odcompleteness_completeness 99.30
_reflns_odcompleteness_iscentric 1
_reflns_odcompleteness_theta 66.97
_olex2_refinement_description
;
1. Fixed Uiso
 At 1.2 times of:
  All C(H) groups, All C(H,H) groups, All C(H,H,H,H) groups
2. Restrained distances
 C22'-C23
 1.5 with sigma of 0.02
 C21-C22'
 1.5 with sigma of 0.02
3. Uiso/Uaniso restraints and constraints
Uanis(C22') \\sim Ueq, Uanis(C22) \\sim Ueq: with sigma of 0.01 and sigma for
terminal atoms of 0.02
4. Others
 Fixed Sof: H21A(0.4) H21B(0.4) H21C(0.6) H21D(0.6) H23A(0.4) H23B(0.4)
 H23C(0.6) H23D(0.6) C22'(0.4) H22A(0.4) H22B(0.4) C22(0.6) H22C(0.6) H22D(0.6)
5.a Ternary CH refined with riding coordinates:
 C20(H20), C24(H24), C25(H25), C2(H2), C6(H6), C7(H7)
5.b Secondary CH2 refined with riding coordinates:
 C21(H21A,H21B), C21(H21C,H21D), C23(H23A,H23B), C23(H23C,H23D), C27(H27A,
 H27B), C28(H28A,H28B), C29(H29A,H29B), C22'(H22A,H22B), C22(H22C,H22D), C3(H3A,
 H3B), C4(H4A,H4B), C5(H5A,H5B), C10(H10A,H10B), C11(H11A,H11B), C12(H12A,H12B)
5.c Aromatic/amide H refined with riding coordinates:
 C32(H32), C33(H33), C34(H34), C35(H35), C36(H36), C14(H14), C15(H15),
 C16(H16), C17(H17), C18(H18)
;
_olex2_submission_special_instructions 'No special instructions were received'

loop_
_space_group_symop_id
_space_group_symop_operation_xyz
1 'x, y, z'
2 '-x, y+1/2, -z'

loop_
_atom_site_label
_atom_site_type_symbol
_atom_site_fract_x
_atom_site_fract_y
_atom_site_fract_z
_atom_site_U_iso_or_equiv
_atom_site_adp_type
_atom_site_occupancy
_atom_site_calc_flag
_atom_site_disorder_assembly
_atom_site_disorder_group
_atom_site_refinement_flags_posn
_atom_site_refinement_flags_adp
O3 O 0.6746(4) -1.0692(4) 0.2182(3) 0.0734(11) Uani 1 d . . . .
O4 O 0.3596(3) -0.9166(4) 0.0855(3) 0.0591(8) Uani 1 d . . . .
C19 C 0.6076(3) -0.9948(3) 0.2422(3) 0.0386(8) Uani 1 d . . . .
C20 C 0.5434(4) -1.0146(5) 0.3159(4) 0.0513(10) Uani 1 d C . . .
H20 H 0.4705 -1.0719 0.2812 0.062 Uiso 1 calc . . R .
C21 C 0.6269(5) -1.0687(6) 0.4336(5) 0.0702(15) Uani 1 d . . D .
H21A H 0.5817 -1.1348 0.4564 0.084 Uiso 0.40 calc A 1 R .
H21B H 0.7049 -1.1059 0.4344 0.084 Uiso 0.40 calc A 1 R .
H21C H 0.6241 -1.1631 0.4361 0.084 Uiso 0.60 calc A 2 R .
H21D H 0.7140 -1.0403 0.4571 0.084 Uiso 0.60 calc A 2 R .
C23 C 0.5392(4) -0.8677(4) 0.4661(3) 0.0456(9) Uani 1 d . . D .
H23A H 0.5671 -0.7805 0.4930 0.055 Uiso 0.40 calc B 1 R .
H23B H 0.4734 -0.8957 0.4902 0.055 Uiso 0.40 calc B 1 R .
H23C H 0.6158 -0.8167 0.4988 0.055 Uiso 0.60 calc B 2 R .
H23D H 0.4731 -0.8286 0.4846 0.055 Uiso 0.60 calc B 2 R .
C24 C 0.4977(4) -0.8793(4) 0.3366(3) 0.0432(9) Uani 1 d C . . .
H24 H 0.4058 -0.8720 0.2992 0.052 Uiso 1 calc . . R .
C25 C 0.5632(4) -0.7833(4) 0.2897(3) 0.0421(9) Uani 1 d . . . .
H25 H 0.6493 -0.7740 0.3448 0.051 Uiso 1 calc C . R .
C26 C 0.5751(3) -0.8580(4) 0.1915(3) 0.0395(8) Uani 1 d C . . .
C27 C 0.6698(4) -0.7992(4) 0.1505(4) 0.0537(11) Uani 1 d . . . .
H27A H 0.7152 -0.8672 0.1300 0.064 Uiso 1 calc C . R .
H27B H 0.7303 -0.7456 0.2070 0.064 Uiso 1 calc . . R .
C28 C 0.5936(5) -0.7168(7) 0.0511(4) 0.0754(19) Uani 1 d C . . .
H28A H 0.5861 -0.6280 0.0733 0.090 Uiso 1 calc . . R .
H28B H 0.6340 -0.7150 -0.0012 0.090 Uiso 1 calc . . R .
C29 C 0.4660(5) -0.7794(6) 0.0012(4) 0.0579(12) Uani 1 d . . . .
H29A H 0.4599 -0.8314 -0.0620 0.069 Uiso 1 calc C . R .
H29B H 0.4005 -0.7134 -0.0224 0.069 Uiso 1 calc . . R .
C30 C 0.4513(3) -0.8644(5) 0.0883(3) 0.0431(9) Uani 1 d C . . .
C31 C 0.5093(3) -0.6475(3) 0.2663(2) 0.0318(7) Uani 1 d C . . .
C32 C 0.5944(3) -0.5440(4) 0.2985(3) 0.0377(8) Uani 1 d . . . .
H32 H 0.6799 -0.5613 0.3362 0.045 Uiso 1 calc C . R .
C33 C 0.5547(4) -0.4165(4) 0.2758(3) 0.0418(8) Uani 1 d C . . .
H33 H 0.6130 -0.3488 0.2968 0.050 Uiso 1 calc . . R .
C34 C 0.4269(4) -0.3900(4) 0.2215(3) 0.0400(8) Uani 1 d . . . .
H34 H 0.3995 -0.3041 0.2070 0.048 Uiso 1 calc C . R .
C35 C 0.3408(4) -0.4902(4) 0.1891(3) 0.0431(9) Uani 1 d C . . .
H35 H 0.2554 -0.4719 0.1524 0.052 Uiso 1 calc . . R .
C36 C 0.3815(3) -0.6195(4) 0.2112(3) 0.0368(8) Uani 1 d . . . .
H36 H 0.3230 -0.6871 0.1891 0.044 Uiso 1 calc C . R .
C22' C 0.6497(13) -0.9659(13) 0.4978(10) 0.069(3) Uani 0.40 d C 1 D U
H22A H 0.7235 -0.9214 0.4962 0.083 Uiso 0.40 calc C 1 R .
H22B H 0.6695 -0.9949 0.5726 0.083 Uiso 0.40 calc C 1 R .
C22 C 0.5607(10) -1.0056(9) 0.5024(8) 0.064(2) Uani 0.60 d C 2 . U
H22C H 0.4811 -1.0489 0.4895 0.076 Uiso 0.60 calc C 2 R .
H22D H 0.6134 -1.0108 0.5800 0.076 Uiso 0.60 calc C 2 R .
O1 O -0.0972(4) -0.3119(3) -0.2198(3) 0.0580(9) Uani 1 d . . . .
O2 O -0.2651(2) -0.6286(3) -0.2521(2) 0.0426(6) Uani 1 d . . . .
C1 C -0.1016(3) -0.4175(3) -0.2623(3) 0.0344(7) Uani 1 d . . . .
C2 C -0.1549(3) -0.4441(3) -0.3841(3) 0.0305(7) Uani 1 d . . . .
H2 H -0.2473 -0.4468 -0.4124 0.037 Uiso 1 calc . . R .
C3 C -0.1109(4) -0.3451(4) -0.4497(3) 0.0415(8) Uani 1 d . . . .
H3A H -0.1758 -0.3309 -0.5221 0.050 Uiso 1 calc . . R .
H3B H -0.0891 -0.2623 -0.4115 0.050 Uiso 1 calc . . R .
C4 C 0.0046(4) -0.4097(4) -0.4571(3) 0.0395(8) Uani 1 d . . . .
H4A H 0.0784 -0.3972 -0.3899 0.047 Uiso 1 calc . . R .
H4B H 0.0218 -0.3753 -0.5183 0.047 Uiso 1 calc . . R .
C5 C -0.0326(4) -0.5538(4) -0.4746(3) 0.0385(8) Uani 1 d . . . .
H5A H 0.0416 -0.6087 -0.4554 0.046 Uiso 1 calc . . R .
H5B H -0.0875 -0.5702 -0.5504 0.046 Uiso 1 calc . . R .
C6 C -0.1020(3) -0.5791(3) -0.3977(2) 0.0252(6) Uani 1 d . . . .
H6 H -0.1696 -0.6435 -0.4287 0.030 Uiso 1 calc . . R .
C7 C -0.0082(3) -0.6195(3) -0.2810(2) 0.0227(6) Uani 1 d . . . .
H7 H 0.0740 -0.5831 -0.2725 0.027 Uiso 1 calc . . R .
C8 C -0.0510(3) -0.5439(3) -0.1993(3) 0.0277(6) Uani 1 d . . . .
C9 C -0.1614(3) -0.6119(3) -0.1811(3) 0.0303(7) Uani 1 d . . . .
C10 C -0.1192(4) -0.6521(4) -0.0624(3) 0.0423(8) Uani 1 d . . . .
H10A H -0.1451 -0.7408 -0.0564 0.051 Uiso 1 calc . . R .
H10B H -0.1543 -0.5945 -0.0232 0.051 Uiso 1 calc . . R .
C11 C 0.0241(4) -0.6415(4) -0.0168(3) 0.0446(9) Uani 1 d . . . .
H11A H 0.0621 -0.7217 -0.0281 0.054 Uiso 1 calc . . R .
H11B H 0.0576 -0.6214 0.0611 0.054 Uiso 1 calc . . R .
C12 C 0.0479(4) -0.5292(4) -0.0829(3) 0.0401(8) Uani 1 d . . . .
H12A H 0.0388 -0.4458 -0.0521 0.048 Uiso 1 calc . . R .
H12B H 0.1323 -0.5349 -0.0827 0.048 Uiso 1 calc . . R .
C13 C 0.0115(3) -0.7651(3) -0.2621(2) 0.0250(6) Uani 1 d . . . .
C14 C 0.1331(3) -0.8135(4) -0.2187(3) 0.0327(7) Uani 1 d . . . .
H14 H 0.2009 -0.7566 -0.2027 0.039 Uiso 1 calc . . R .
C15 C 0.1554(4) -0.9464(4) -0.1984(3) 0.0402(8) Uani 1 d . . . .
H15 H 0.2379 -0.9769 -0.1673 0.048 Uiso 1 calc . . R .
C16 C 0.0563(4) -1.0331(3) -0.2242(3) 0.0351(7) Uani 1 d . . . .
H16 H 0.0716 -1.1218 -0.2111 0.042 Uiso 1 calc . . R .
C17 C -0.0655(4) -0.9866(3) -0.2695(3) 0.0334(7) Uani 1 d . . . .
H17 H -0.1330 -1.0443 -0.2877 0.040 Uiso 1 calc . . R .
C18 C -0.0884(3) -0.8533(3) -0.2882(3) 0.0299(7) Uani 1 d . . . .
H18 H -0.1710 -0.8229 -0.3184 0.036 Uiso 1 calc . . R .

loop_
_atom_site_aniso_label
_atom_site_aniso_U_11
_atom_site_aniso_U_22
_atom_site_aniso_U_33
_atom_site_aniso_U_23
_atom_site_aniso_U_13
_atom_site_aniso_U_12
O3 0.088(3) 0.053(2) 0.078(2) -0.0121(17) 0.031(2) 0.0266(19)
O4 0.0546(18) 0.068(2) 0.0528(17) -0.0059(16) 0.0182(14) -0.0133(16)
C19 0.0288(16) 0.0306(18) 0.055(2) -0.0115(16) 0.0146(15) -0.0010(13)
C20 0.052(2) 0.042(2) 0.067(3) 0.0037(19) 0.031(2) 0.0009(18)
C21 0.067(3) 0.064(3) 0.090(4) 0.030(3) 0.042(3) 0.034(3)
C23 0.050(2) 0.048(2) 0.042(2) 0.0059(17) 0.0205(17) -0.0002(17)
C24 0.0395(19) 0.042(2) 0.048(2) 0.0050(16) 0.0175(16) 0.0038(15)
C25 0.052(2) 0.040(2) 0.0313(17) -0.0019(14) 0.0133(15) 0.0170(17)
C26 0.0405(18) 0.041(2) 0.0358(17) -0.0073(15) 0.0129(14) 0.0111(16)
C27 0.044(2) 0.042(2) 0.072(3) -0.017(2) 0.020(2) -0.0016(17)
C28 0.069(3) 0.126(5) 0.042(2) -0.011(3) 0.033(2) -0.047(3)
C29 0.063(3) 0.071(3) 0.0356(19) -0.004(2) 0.0144(19) -0.022(2)
C30 0.0380(18) 0.060(2) 0.0361(18) -0.0061(16) 0.0193(15) -0.0066(17)
C31 0.0406(17) 0.0322(17) 0.0241(14) 0.0011(13) 0.0141(13) 0.0073(14)
C32 0.0307(16) 0.048(2) 0.0351(16) 0.0004(15) 0.0136(13) 0.0043(15)
C33 0.046(2) 0.042(2) 0.0383(18) -0.0040(15) 0.0185(16) -0.0060(17)
C34 0.050(2) 0.0308(19) 0.0453(19) 0.0049(14) 0.0250(16) 0.0115(14)
C35 0.0393(18) 0.044(2) 0.049(2) 0.0062(17) 0.0207(16) 0.0087(16)
C36 0.0376(17) 0.0329(18) 0.0386(18) -0.0023(14) 0.0134(14) 0.0015(14)
C22' 0.084(7) 0.063(6) 0.054(6) 0.011(5) 0.020(5) 0.005(6)
C22 0.094(5) 0.051(4) 0.071(4) 0.016(3) 0.060(4) 0.021(4)
O1 0.110(3) 0.0257(14) 0.0567(17) -0.0033(12) 0.0521(18) -0.0056(14)
O2 0.0320(12) 0.0416(14) 0.0571(15) 0.0089(12) 0.0203(11) -0.0020(11)
C1 0.0487(19) 0.0237(15) 0.0428(18) 0.0020(14) 0.0309(16) -0.0001(14)
C2 0.0314(15) 0.0240(15) 0.0408(17) 0.0059(13) 0.0190(13) 0.0032(12)
C3 0.066(2) 0.0270(17) 0.0403(18) 0.0123(14) 0.0299(17) 0.0085(16)
C4 0.053(2) 0.0358(18) 0.0411(18) 0.0065(15) 0.0310(16) -0.0036(16)
C5 0.059(2) 0.0338(18) 0.0259(15) 0.0028(13) 0.0198(15) 0.0071(16)
C6 0.0255(13) 0.0229(14) 0.0260(14) -0.0003(11) 0.0087(11) 0.0001(11)
C7 0.0237(12) 0.0236(14) 0.0221(13) 0.0012(10) 0.0104(10) -0.0033(11)
C8 0.0320(14) 0.0274(15) 0.0296(15) -0.0028(12) 0.0184(12) -0.0067(12)
C9 0.0343(16) 0.0244(15) 0.0410(17) 0.0000(12) 0.0242(14) -0.0017(12)
C10 0.057(2) 0.042(2) 0.0389(18) 0.0061(16) 0.0311(17) -0.0039(17)
C11 0.060(2) 0.048(2) 0.0276(17) -0.0013(16) 0.0190(15) -0.0058(19)
C12 0.049(2) 0.045(2) 0.0281(16) -0.0072(14) 0.0169(15) -0.0175(17)
C13 0.0283(14) 0.0266(15) 0.0223(13) -0.0006(11) 0.0125(11) 0.0018(12)
C14 0.0278(15) 0.0345(17) 0.0381(17) 0.0039(13) 0.0152(13) 0.0037(13)
C15 0.0365(17) 0.041(2) 0.045(2) 0.0085(15) 0.0173(15) 0.0135(15)
C16 0.0498(19) 0.0238(16) 0.0388(17) 0.0062(13) 0.0250(15) 0.0102(14)
C17 0.0454(18) 0.0221(16) 0.0403(18) -0.0009(12) 0.0247(15) -0.0004(13)
C18 0.0299(15) 0.0237(15) 0.0388(17) -0.0009(12) 0.0161(13) 0.0004(12)

loop_
_atom_type_symbol
_atom_type_description
_atom_type_scat_dispersion_real
_atom_type_scat_dispersion_imag
_atom_type_scat_source
C C 0.0181 0.0091 'International Tables Vol C Tables 4.2.6.8 and 6.1.1.4'
H H 0.0000 0.0000 'International Tables Vol C Tables 4.2.6.8 and 6.1.1.4'
O O 0.0492 0.0322 'International Tables Vol C Tables 4.2.6.8 and 6.1.1.4'

loop_
_geom_angle_atom_site_label_1
_geom_angle_atom_site_label_2
_geom_angle_atom_site_label_3
_geom_angle
O3 C19 C20 129.1(4)
O3 C19 C26 122.2(4)
C20 C19 C26 108.6(3)
C19 C20 H20 109.5
C19 C20 C21 116.0(4)
C19 C20 C24 106.9(3)
C21 C20 H20 109.5
C24 C20 H20 109.5
C24 C20 C21 105.1(4)
C20 C21 H21A 110.9
C20 C21 H21B 110.9
C20 C21 H21C 111.7
C20 C21 H21D 111.7
H21A C21 H21B 108.9
H21A C21 H21C 42.5
H21A C21 H21D 136.0
H21B C21 H21C 69.5
H21B C21 H21D 44.1
H21C C21 H21D 109.4
C22' C21 C20 104.3(6)
C22' C21 H21A 110.9
C22' C21 H21B 110.9
C22' C21 H21C 141.2
C22' C21 H21D 68.2
C22' C21 C22 45.6(8)
C22 C21 C20 100.5(5)
C22 C21 H21A 70.3
C22 C21 H21B 145.7
C22 C21 H21C 111.7
C22 C21 H21D 111.7
H23A C23 H23B 110.0
H23A C23 H23C 39.2
H23A C23 H23D 72.9
H23B C23 H23C 134.6
H23B C23 H23D 41.8
H23C C23 H23D 109.2
C24 C23 H23A 112.4
C24 C23 H23B 112.4
C24 C23 H23C 111.2
C24 C23 H23D 111.2
C22' C23 H23A 112.4
C22' C23 H23B 112.4
C22' C23 H23C 73.9
C22' C23 H23D 147.4
C22' C23 C24 96.7(5)
C22 C23 H23A 140.5
C22 C23 H23B 70.5
C22 C23 H23C 111.2
C22 C23 H23D 111.2
C22 C23 C24 102.6(5)
C22 C23 C22' 43.5(7)
C20 C24 C23 106.0(3)
C20 C24 H24 110.7
C23 C24 H24 110.7
C25 C24 C20 104.8(3)
C25 C24 C23 113.7(3)
C25 C24 H24 110.7
C24 C25 H25 106.2
C24 C25 C26 103.8(3)
C26 C25 H25 106.2
C31 C25 C24 117.1(3)
C31 C25 H25 106.2
C31 C25 C26 116.5(3)
C19 C26 C25 99.9(3)
C19 C26 C30 109.3(3)
C27 C26 C19 115.6(3)
C27 C26 C25 114.1(3)
C27 C26 C30 104.2(3)
C30 C26 C25 114.1(3)
C26 C27 H27A 110.5
C26 C27 H27B 110.5
C26 C27 C28 106.0(3)
H27A C27 H27B 108.7
C28 C27 H27A 110.5
C28 C27 H27B 110.5
C27 C28 H28A 110.5
C27 C28 H28B 110.5
H28A C28 H28B 108.7
C29 C28 C27 106.3(5)
C29 C28 H28A 110.5
C29 C28 H28B 110.5
C28 C29 H29A 110.3
C28 C29 H29B 110.3
C28 C29 C30 106.9(4)
H29A C29 H29B 108.6
C30 C29 H29A 110.3
C30 C29 H29B 110.3
O4 C30 C26 123.9(4)
O4 C30 C29 127.4(4)
C29 C30 C26 108.3(3)
C32 C31 C25 117.2(3)
C36 C31 C25 124.3(3)
C36 C31 C32 118.4(3)
C31 C32 H32 119.3
C33 C32 C31 121.4(3)
C33 C32 H32 119.3
C32 C33 H33 120.2
C32 C33 C34 119.6(4)
C34 C33 H33 120.2
C33 C34 H34 119.9
C35 C34 C33 120.2(3)
C35 C34 H34 119.9
C34 C35 H35 120.0
C34 C35 C36 120.1(3)
C36 C35 H35 120.0
C31 C36 C35 120.3(3)
C31 C36 H36 119.9
C35 C36 H36 119.9
C21 C22' C23 114.2(9)
C21 C22' H22A 108.7
C21 C22' H22B 108.7
C23 C22' H22A 108.7
C23 C22' H22B 108.7
H22A C22' H22B 107.6
C21 C22 H22C 110.6
C21 C22 H22D 110.6
C23 C22 C21 105.6(5)
C23 C22 H22C 110.6
C23 C22 H22D 110.6
H22C C22 H22D 108.7
O1 C1 C2 125.7(3)
O1 C1 C8 124.5(3)
C2 C1 C8 109.8(3)
C1 C2 H2 110.2
C1 C2 C3 113.2(3)
C1 C2 C6 105.6(3)
C3 C2 H2 110.2
C3 C2 C6 107.2(3)
C6 C2 H2 110.2
C2 C3 H3A 111.1
C2 C3 H3B 111.1
H3A C3 H3B 109.0
C4 C3 C2 103.5(3)
C4 C3 H3A 111.1
C4 C3 H3B 111.1
C3 C4 H4A 111.1
C3 C4 H4B 111.1
C3 C4 C5 103.4(3)
H4A C4 H4B 109.1
C5 C4 H4A 111.1
C5 C4 H4B 111.1
C4 C5 H5A 110.9
C4 C5 H5B 110.9
C4 C5 C6 104.4(3)
H5A C5 H5B 108.9
C6 C5 H5A 110.9
C6 C5 H5B 110.9
C2 C6 H6 111.6
C2 C6 C7 106.0(2)
C5 C6 C2 104.6(3)
C5 C6 H6 111.6
C5 C6 C7 111.2(2)
C7 C6 H6 111.6
C6 C7 H7 106.3
C8 C7 C6 105.7(2)
C8 C7 H7 106.3
C13 C7 C6 115.3(2)
C13 C7 H7 106.3
C13 C7 C8 116.4(2)
C1 C8 C7 101.6(2)
C1 C8 C9 107.8(3)
C9 C8 C7 112.4(2)
C12 C8 C1 116.3(3)
C12 C8 C7 115.9(3)
C12 C8 C9 103.0(3)
O2 C9 C8 124.4(3)
O2 C9 C10 126.3(3)
C10 C9 C8 109.3(3)
C9 C10 H10A 110.8
C9 C10 H10B 110.8
C9 C10 C11 104.8(3)
H10A C10 H10B 108.9
C11 C10 H10A 110.8
C11 C10 H10B 110.8
C10 C11 H11A 111.1
C10 C11 H11B 111.1
C10 C11 C12 103.4(3)
H11A C11 H11B 109.0
C12 C11 H11A 111.1
C12 C11 H11B 111.1
C8 C12 C11 105.8(3)
C8 C12 H12A 110.6
C8 C12 H12B 110.6
C11 C12 H12A 110.6
C11 C12 H12B 110.6
H12A C12 H12B 108.7
C14 C13 C7 119.0(3)
C14 C13 C18 118.2(3)
C18 C13 C7 122.8(3)
C13 C14 H14 119.6
C13 C14 C15 120.8(3)
C15 C14 H14 119.6
C14 C15 H15 119.6
C16 C15 C14 120.7(3)
C16 C15 H15 119.6
C15 C16 H16 120.5
C17 C16 C15 119.1(3)
C17 C16 H16 120.5
C16 C17 H17 119.8
C16 C17 C18 120.4(3)
C18 C17 H17 119.8
C13 C18 C17 120.7(3)
C13 C18 H18 119.7
C17 C18 H18 119.7

loop_
_geom_bond_atom_site_label_1
_geom_bond_atom_site_label_2
_geom_bond_distance
O3 C19 1.210(5)
O4 C30 1.170(5)
C19 C20 1.445(6)
C19 C26 1.537(5)
C20 H20 0.9800
C20 C21 1.578(7)
C20 C24 1.544(6)
C21 H21A 0.9700
C21 H21B 0.9700
C21 H21C 0.9700
C21 H21D 0.9700
C21 C22' 1.315(13)
C21 C22 1.536(9)
C23 H23A 0.9700
C23 H23B 0.9700
C23 H23C 0.9700
C23 H23D 0.9700
C23 C24 1.593(6)
C23 C22' 1.545(12)
C23 C22 1.482(9)
C24 H24 0.9800
C24 C25 1.511(6)
C25 H25 0.9800
C25 C26 1.556(5)
C25 C31 1.507(5)
C26 C27 1.516(6)
C26 C30 1.545(5)
C27 H27A 0.9700
C27 H27B 0.9700
C27 C28 1.522(8)
C28 H28A 0.9700
C28 H28B 0.9700
C28 C29 1.499(7)
C29 H29A 0.9700
C29 H29B 0.9700
C29 C30 1.504(6)
C31 C32 1.394(5)
C31 C36 1.393(5)
C32 H32 0.9300
C32 C33 1.379(6)
C33 H33 0.9300
C33 C34 1.389(6)
C34 H34 0.9300
C34 C35 1.375(6)
C35 H35 0.9300
C35 C36 1.400(5)
C36 H36 0.9300
C22' H22A 0.9700
C22' H22B 0.9700
C22 H22C 0.9700
C22 H22D 0.9700
O1 C1 1.212(5)
O2 C9 1.210(4)
C1 C2 1.508(5)
C1 C8 1.529(5)
C2 H2 0.9800
C2 C3 1.541(4)
C2 C6 1.550(4)
C3 H3A 0.9700
C3 H3B 0.9700
C3 C4 1.519(5)
C4 H4A 0.9700
C4 H4B 0.9700
C4 C5 1.531(6)
C5 H5A 0.9700
C5 H5B 0.9700
C5 C6 1.537(4)
C6 H6 0.9800
C6 C7 1.557(4)
C7 H7 0.9800
C7 C8 1.554(4)
C7 C13 1.517(4)
C8 C9 1.546(4)
C8 C12 1.524(4)
C9 C10 1.509(5)
C10 H10A 0.9700
C10 H10B 0.9700
C10 C11 1.522(6)
C11 H11A 0.9700
C11 H11B 0.9700
C11 C12 1.532(5)
C12 H12A 0.9700
C12 H12B 0.9700
C13 C14 1.380(4)
C13 C18 1.395(5)
C14 H14 0.9300
C14 C15 1.393(5)
C15 H15 0.9300
C15 C16 1.380(6)
C16 H16 0.9300
C16 C17 1.377(5)
C17 H17 0.9300
C17 C18 1.396(5)
C18 H18 0.9300

loop_
_geom_torsion_atom_site_label_1
_geom_torsion_atom_site_label_2
_geom_torsion_atom_site_label_3
_geom_torsion_atom_site_label_4
_geom_torsion
O3 C19 C20 C21 50.2(7)
O3 C19 C20 C24 167.0(4)
O3 C19 C26 C25 -148.0(4)
O3 C19 C26 C27 -25.1(5)
O3 C19 C26 C30 92.0(5)
C19 C20 C21 C22' 102.5(9)
C19 C20 C21 C22 149.1(5)
C19 C20 C24 C23 -131.9(4)
C19 C20 C24 C25 -11.3(4)
C19 C26 C27 C28 146.8(4)
C19 C26 C30 O4 47.9(6)
C19 C26 C30 C29 -139.2(4)
C20 C19 C26 C25 33.4(4)
C20 C19 C26 C27 156.3(4)
C20 C19 C26 C30 -86.6(4)
C20 C21 C22' C23 35.4(12)
C20 C21 C22 C23 -45.4(8)
C20 C24 C25 C26 32.1(4)
C20 C24 C25 C31 162.0(3)
C21 C20 C24 C23 -8.1(4)
C21 C20 C24 C25 112.5(4)
C23 C24 C25 C26 147.4(3)
C23 C24 C25 C31 -82.7(4)
C24 C20 C21 C22' -15.3(9)
C24 C20 C21 C22 31.3(6)
C24 C23 C22' C21 -39.1(11)
C24 C23 C22 C21 40.5(8)
C24 C25 C26 C19 -39.4(4)
C24 C25 C26 C27 -163.4(3)
C24 C25 C26 C30 77.1(4)
C24 C25 C31 C32 135.5(4)
C24 C25 C31 C36 -47.1(5)
C25 C26 C27 C28 -98.2(4)
C25 C26 C30 O4 -63.0(6)
C25 C26 C30 C29 109.9(4)
C25 C31 C32 C33 176.7(3)
C25 C31 C36 C35 -177.2(3)
C26 C19 C20 C21 -131.3(4)
C26 C19 C20 C24 -14.5(4)
C26 C25 C31 C32 -100.8(4)
C26 C25 C31 C36 76.7(5)
C26 C27 C28 C29 -29.2(6)
C27 C26 C30 O4 172.0(4)
C27 C26 C30 C29 -15.1(5)
C27 C28 C29 C30 19.5(6)
C28 C29 C30 O4 169.9(5)
C28 C29 C30 C26 -2.7(6)
C30 C26 C27 C28 26.8(5)
C31 C25 C26 C19 -169.7(3)
C31 C25 C26 C27 66.3(5)
C31 C25 C26 C30 -53.2(5)
C31 C32 C33 C34 1.2(5)
C32 C31 C36 C35 0.2(5)
C32 C33 C34 C35 -1.0(6)
C33 C34 C35 C36 0.4(6)
C34 C35 C36 C31 0.1(6)
C36 C31 C32 C33 -0.8(5)
C22' C21 C22 C23 54.3(9)
C22' C23 C24 C20 24.5(7)
C22' C23 C24 C25 -90.1(7)
C22' C23 C22 C21 -45.9(8)
C22 C21 C22' C23 -55.4(9)
C22 C23 C24 C20 -19.3(6)
C22 C23 C24 C25 -133.9(5)
C22 C23 C22' C21 62.2(11)
O1 C1 C2 C3 45.7(5)
O1 C1 C2 C6 162.7(4)
O1 C1 C8 C7 -148.2(4)
O1 C1 C8 C9 93.5(4)
O1 C1 C8 C12 -21.4(5)
O2 C9 C10 C11 165.8(4)
C1 C2 C3 C4 93.3(3)
C1 C2 C6 C5 -122.9(3)
C1 C2 C6 C7 -5.3(3)
C1 C8 C9 O2 47.8(4)
C1 C8 C9 C10 -131.7(3)
C1 C8 C12 C11 145.7(3)
C2 C1 C8 C7 30.8(3)
C2 C1 C8 C9 -87.5(3)
C2 C1 C8 C12 157.6(3)
C2 C3 C4 C5 38.7(4)
C2 C6 C7 C8 24.3(3)
C2 C6 C7 C13 154.3(2)
C3 C2 C6 C5 -1.9(3)
C3 C2 C6 C7 115.7(3)
C3 C4 C5 C6 -40.6(3)
C4 C5 C6 C2 25.8(3)
C4 C5 C6 C7 -88.2(3)
C5 C6 C7 C8 137.4(3)
C5 C6 C7 C13 -92.6(3)
C6 C2 C3 C4 -22.8(4)
C6 C7 C8 C1 -33.0(3)
C6 C7 C8 C9 81.9(3)
C6 C7 C8 C12 -160.0(3)
C6 C7 C13 C14 129.4(3)
C6 C7 C13 C18 -49.7(4)
C7 C8 C9 O2 -63.3(4)
C7 C8 C9 C10 117.1(3)
C7 C8 C12 C11 -95.0(4)
C7 C13 C14 C15 179.0(3)
C7 C13 C18 C17 179.9(3)
C8 C1 C2 C3 -133.3(3)
C8 C1 C2 C6 -16.3(3)
C8 C7 C13 C14 -106.0(3)
C8 C7 C13 C18 74.9(4)
C8 C9 C10 C11 -14.7(4)
C9 C8 C12 C11 28.2(4)
C9 C10 C11 C12 31.6(4)
C10 C11 C12 C8 -37.8(4)
C12 C8 C9 O2 171.3(3)
C12 C8 C9 C10 -8.3(4)
C13 C7 C8 C1 -162.4(3)
C13 C7 C8 C9 -47.4(4)
C13 C7 C8 C12 70.6(3)
C13 C14 C15 C16 1.8(5)
C14 C13 C18 C17 0.8(5)
C14 C15 C16 C17 -0.5(5)
C15 C16 C17 C18 -0.5(5)
C16 C17 C18 C13 0.4(5)
C18 C13 C14 C15 -1.8(5)
